data_2109096
loop_
_publ_author_name
'Scheepers, Matthew Clarke'
'Lemmerer, Andreas'

_publ_section_title
;
 Design of a series of cocrystals featuring isoniazid modified with
 diacetone alcohol
;
_journal_issue 6
_journal_name_full 'Acta Crystallographica Section B'
_journal_page_first
;
;
_journal_paper_doi 10.1107/S2052520622009532
_journal_volume 78
_journal_year 2022
_chemical_formula_moiety 'C12  H17  N3  O2, C7 H5 N O4'
_chemical_formula_sum 'C19 H22 N4 O6'
_chemical_formula_weight 402.4
_space_group_IT_number 2
_space_group_name_Hall '-P 1'
_space_group_name_H-M_alt 'P -1'
_symmetry_cell_setting triclinic
_symmetry_Int_Tables_number 2
_symmetry_space_group_name_Hall '-P 1'
_symmetry_space_group_name_H-M 'P -1'
_atom_sites_solution_hydrogens mixed
_atom_sites_solution_primary dual
_atom_sites_solution_secondary dual
_audit_conform_dict_location ftp://ftp.iucr.org/pub/cif_core.dic
_audit_conform_dict_name cif_core.dic
_audit_conform_dict_version 2.4.5
_audit_creation_date 2022-01-06T09:49:02-00:00
_audit_creation_method 'WinGX routine CIF_UPDATE'
_cell_angle_alpha 101.130(2)
_cell_angle_beta 92.818(2)
_cell_angle_gamma 105.005(2)
_cell_formula_units_Z 2
_cell_length_a 6.8701(3)
_cell_length_b 12.1647(6)
_cell_length_c 12.1779(6)
_cell_measurement_reflns_used 9953
_cell_measurement_temperature 173(2)
_cell_measurement_theta_max 30.38
_cell_measurement_theta_min 2.72
_cell_measurement_wavelength 0.71073
_cell_volume 959.26(8)
_computing_molecular_graphics 'Ortep for Windows (Farrugia, 2012)'
_computing_publication_material 'WinGX publication routines (Farrugia, 2012)'
_computing_structure_refinement 'SHELXL-2018/3 (Sheldrick, 2018)'
_computing_structure_solution 'SHELXT-2018/2 (Sheldrick, 2015)'
_diffrn_ambient_temperature 173(2)
_diffrn_measured_fraction_theta_full 0.999
_diffrn_measured_fraction_theta_max 0.997
_diffrn_measurement_device_type 'Bruker APEX-II CCD'
_diffrn_measurement_method '\f and \w scans'
_diffrn_radiation_probe x-ray
_diffrn_radiation_type MoK\a
_diffrn_radiation_wavelength 0.71073
_diffrn_reflns_av_R_equivalents 0.0471
_diffrn_reflns_av_unetI/netI 0.0315
_diffrn_reflns_Laue_measured_fraction_full 0.999
_diffrn_reflns_Laue_measured_fraction_max 0.997
_diffrn_reflns_limit_h_max 9
_diffrn_reflns_limit_h_min -9
_diffrn_reflns_limit_k_max 17
_diffrn_reflns_limit_k_min -17
_diffrn_reflns_limit_l_max 17
_diffrn_reflns_limit_l_min -17
_diffrn_reflns_number 42678
_diffrn_reflns_point_group_measured_fraction_full 0.999
_diffrn_reflns_point_group_measured_fraction_max 0.997
_diffrn_reflns_theta_full 25.242
_diffrn_reflns_theta_max 30.528
_diffrn_reflns_theta_min 1.714
_diffrn_standards_number 0
_exptl_absorpt_coefficient_mu 0.105
_exptl_absorpt_correction_type none
_exptl_crystal_colour colourless
_exptl_crystal_density_diffrn 1.393
_exptl_crystal_density_method 'not measured'
_exptl_crystal_description plate
_exptl_crystal_F_000 424
_exptl_crystal_size_max 0.572
_exptl_crystal_size_mid 0.421
_exptl_crystal_size_min 0.106
_refine_diff_density_max 0.344
_refine_diff_density_min -0.269
_refine_diff_density_rms 0.052
_refine_ls_extinction_method none
_refine_ls_goodness_of_fit_ref 1.071
_refine_ls_hydrogen_treatment mixed
_refine_ls_matrix_type full
_refine_ls_number_constraints 0
_refine_ls_number_parameters 277
_refine_ls_number_reflns 5857
_refine_ls_number_restraints 0
_refine_ls_restrained_S_all 1.071
_refine_ls_R_factor_all 0.0579
_refine_ls_R_factor_gt 0.045
_refine_ls_shift/su_max 0
_refine_ls_shift/su_mean 0
_refine_ls_structure_factor_coef Fsqd
_refine_ls_weighting_details 'w=1/[\s^2^(Fo^2^)+(0.0594P)^2^+0.2865P] where P=(Fo^2^+2Fc^2^)/3'
_refine_ls_weighting_scheme calc
_refine_ls_wR_factor_gt 0.12
_refine_ls_wR_factor_ref 0.1357
_reflns_Friedel_coverage 0
_reflns_number_gt 4742
_reflns_number_total 5857
_reflns_threshold_expression 'I > 2\s(I)'
_cod_data_source_file aw5075sup1.cif
_cod_data_source_block iz4h4m2p4nba
_cod_database_code 2109096
_shelx_estimated_absorpt_t_min 0.942
_shelx_estimated_absorpt_t_max 0.989

loop_
_symmetry_equiv_pos_as_xyz
'x, y, z'
'-x, -y, -z'

loop_
_atom_site_label
_atom_site_type_symbol
_atom_site_fract_x
_atom_site_fract_y
_atom_site_fract_z
_atom_site_U_iso_or_equiv
_atom_site_adp_type
_atom_site_occupancy
_atom_site_site_symmetry_order
_atom_site_calc_flag
_atom_site_refinement_flags_posn
_atom_site_refinement_flags_adp
_atom_site_refinement_flags_occupancy
_atom_site_disorder_assembly
_atom_site_disorder_group
C1 C -0.1541(2) 0.38928(12) 0.39749(11) 0.0352(3) Uani 1 1 d . . . . .
H1 H -0.258859 0.350927 0.436237 0.042 Uiso 1 1 calc R U . . .
C2 C -0.18684(19) 0.47540(12) 0.34533(11) 0.0330(3) Uani 1 1 d . . . . .
H2 H -0.310744 0.496247 0.34955 0.04 Uiso 1 1 calc R U . . .
C3 C -0.03734(17) 0.53074(11) 0.28704(9) 0.0282(2) Uani 1 1 d . . . . .
C4 C 0.1434(2) 0.49881(13) 0.28520(12) 0.0358(3) Uani 1 1 d . . . . .
H4 H 0.2504 0.535459 0.246799 0.043 Uiso 1 1 calc R U . . .
C5 C 0.1635(2) 0.41250(14) 0.34057(13) 0.0397(3) Uani 1 1 d . . . . .
H5 H 0.286955 0.391043 0.339298 0.048 Uiso 1 1 calc R U . . .
C6 C -0.08285(18) 0.62108(11) 0.22847(10) 0.0284(2) Uani 1 1 d . . . . .
C7 C 0.12358(18) 0.76898(11) 0.02733(11) 0.0311(2) Uani 1 1 d . . . . .
C8 C 0.1066(2) 0.87056(14) -0.02139(16) 0.0459(4) Uani 1 1 d . . . . .
H8A H 0.017029 0.842469 -0.091994 0.069 Uiso 1 1 calc R U . . .
H8B H 0.241178 0.913328 -0.036073 0.069 Uiso 1 1 calc R U . . .
H8C H 0.050525 0.922347 0.032008 0.069 Uiso 1 1 calc R U . . .
C9 C 0.23639(18) 0.68911(10) -0.03456(10) 0.0294(2) Uani 1 1 d . . . . .
H9A H 0.240627 0.700134 -0.112945 0.035 Uiso 1 1 calc R U . . .
H9B H 0.158325 0.60762 -0.03764 0.035 Uiso 1 1 calc R U . . .
C10 C 0.45432(17) 0.70603(10) 0.01601(10) 0.0275(2) Uani 1 1 d . . . . .
C11 C 0.57501(19) 0.83345(11) 0.04678(12) 0.0343(3) Uani 1 1 d . . . . .
H11A H 0.503002 0.877538 0.098032 0.051 Uiso 1 1 calc R U . . .
H11B H 0.591037 0.864717 -0.02162 0.051 Uiso 1 1 calc R U . . .
H11C H 0.708818 0.840248 0.083784 0.051 Uiso 1 1 calc R U . . .
C12 C 0.5590(2) 0.63557(11) -0.06631(11) 0.0351(3) Uani 1 1 d . . . . .
H12A H 0.692034 0.638627 -0.030878 0.053 Uiso 1 1 calc R U . . .
H12B H 0.576211 0.668254 -0.133871 0.053 Uiso 1 1 calc R U . . .
H12C H 0.476164 0.554451 -0.087218 0.053 Uiso 1 1 calc R U . . .
C13 C 0.36829(19) 0.14586(11) 0.58877(10) 0.0310(2) Uani 1 1 d . . . . .
C14 C 0.5757(2) 0.16108(12) 0.60918(11) 0.0353(3) Uani 1 1 d . . . . .
H14 H 0.668564 0.225786 0.590452 0.042 Uiso 1 1 calc R U . . .
C15 C 0.6475(2) 0.08268(13) 0.65652(12) 0.0373(3) Uani 1 1 d . . . . .
H15 H 0.788872 0.092412 0.67056 0.045 Uiso 1 1 calc R U . . .
C16 C 0.5082(2) -0.00987(12) 0.68269(11) 0.0351(3) Uani 1 1 d . . . . .
C17 C 0.3013(2) -0.02690(12) 0.66533(11) 0.0370(3) Uani 1 1 d . . . . .
H17 H 0.209226 -0.091023 0.685514 0.044 Uiso 1 1 calc R U . . .
C18 C 0.2320(2) 0.05244(12) 0.61755(11) 0.0351(3) Uani 1 1 d . . . . .
H18 H 0.090472 0.04278 0.604448 0.042 Uiso 1 1 calc R U . . .
C19 C 0.3010(2) 0.23056(12) 0.53185(11) 0.0336(3) Uani 1 1 d . . . . .
N1 N 0.01815(17) 0.35778(10) 0.39572(10) 0.0360(2) Uani 1 1 d . . . . .
N2 N 0.05309(16) 0.66254(9) 0.16110(9) 0.0297(2) Uani 1 1 d . . . . .
N3 N 0.03172(16) 0.75593(9) 0.11481(10) 0.0326(2) Uani 1 1 d . . . . .
N4 N 0.5837(2) -0.09489(12) 0.73115(11) 0.0451(3) Uani 1 1 d . . . . .
O1 O -0.24155(14) 0.64889(9) 0.24079(8) 0.0372(2) Uani 1 1 d . . . . .
O2 O 0.43284(14) 0.66011(9) 0.11625(8) 0.0346(2) Uani 1 1 d . . . . .
O3 O 0.10264(14) 0.20816(9) 0.51162(9) 0.0385(2) Uani 1 1 d . . . . .
O4 O 0.42121(16) 0.31012(10) 0.50445(10) 0.0479(3) Uani 1 1 d . . . . .
O5 O 0.4607(2) -0.17109(12) 0.76304(12) 0.0632(4) Uani 1 1 d . . . . .
O6 O 0.7659(2) -0.08548(13) 0.73687(14) 0.0671(4) Uani 1 1 d . . . . .
H2A H 0.170(3) 0.6461(14) 0.1561(14) 0.037(4) Uiso 1 1 d . . . . .
H2B H 0.549(3) 0.6666(17) 0.1477(16) 0.052(5) Uiso 1 1 d . . . . .
H3A H 0.079(4) 0.264(2) 0.4718(19) 0.071(6) Uiso 1 1 d . . . . .

loop_
_atom_site_aniso_label
_atom_site_aniso_U_11
_atom_site_aniso_U_22
_atom_site_aniso_U_33
_atom_site_aniso_U_23
_atom_site_aniso_U_13
_atom_site_aniso_U_12
C1 0.0293(6) 0.0416(7) 0.0347(6) 0.0138(5) 0.0044(5) 0.0052(5)
C2 0.0250(5) 0.0409(6) 0.0339(6) 0.0107(5) 0.0035(4) 0.0087(5)
C3 0.0257(5) 0.0333(6) 0.0261(5) 0.0072(4) 0.0007(4) 0.0089(4)
C4 0.0295(6) 0.0471(7) 0.0406(6) 0.0228(6) 0.0110(5) 0.0164(5)
C5 0.0334(6) 0.0508(8) 0.0466(7) 0.0260(6) 0.0115(5) 0.0192(6)
C6 0.0255(5) 0.0334(6) 0.0274(5) 0.0067(4) 0.0003(4) 0.0103(4)
C7 0.0234(5) 0.0295(5) 0.0440(6) 0.0151(5) 0.0006(5) 0.0089(4)
C8 0.0382(7) 0.0435(7) 0.0720(10) 0.0354(7) 0.0144(7) 0.0206(6)
C9 0.0277(5) 0.0280(5) 0.0330(5) 0.0099(4) 0.0001(4) 0.0067(4)
C10 0.0266(5) 0.0275(5) 0.0315(5) 0.0091(4) 0.0035(4) 0.0108(4)
C11 0.0279(6) 0.0298(6) 0.0431(7) 0.0040(5) 0.0030(5) 0.0073(5)
C12 0.0366(6) 0.0327(6) 0.0397(6) 0.0074(5) 0.0070(5) 0.0154(5)
C13 0.0309(6) 0.0344(6) 0.0279(5) 0.0065(4) 0.0054(4) 0.0087(5)
C14 0.0311(6) 0.0372(6) 0.0366(6) 0.0079(5) 0.0056(5) 0.0074(5)
C15 0.0331(6) 0.0421(7) 0.0373(6) 0.0050(5) 0.0039(5) 0.0138(5)
C16 0.0424(7) 0.0362(6) 0.0291(6) 0.0048(5) 0.0027(5) 0.0167(5)
C17 0.0392(7) 0.0366(6) 0.0352(6) 0.0108(5) 0.0053(5) 0.0077(5)
C18 0.0314(6) 0.0399(7) 0.0348(6) 0.0107(5) 0.0051(5) 0.0089(5)
C19 0.0308(6) 0.0386(6) 0.0325(6) 0.0110(5) 0.0072(5) 0.0085(5)
N1 0.0340(6) 0.0406(6) 0.0364(5) 0.0159(5) 0.0043(4) 0.0099(5)
N2 0.0258(5) 0.0317(5) 0.0375(5) 0.0140(4) 0.0056(4) 0.0127(4)
N3 0.0274(5) 0.0308(5) 0.0454(6) 0.0158(4) 0.0044(4) 0.0124(4)
N4 0.0558(8) 0.0444(7) 0.0386(6) 0.0081(5) 0.0004(5) 0.0213(6)
O1 0.0294(4) 0.0540(6) 0.0364(5) 0.0157(4) 0.0056(4) 0.0209(4)
O2 0.0263(4) 0.0479(5) 0.0374(5) 0.0200(4) 0.0043(4) 0.0156(4)
O3 0.0306(5) 0.0424(5) 0.0440(5) 0.0191(4) -0.0006(4) 0.0060(4)
O4 0.0347(5) 0.0553(6) 0.0622(7) 0.0341(5) 0.0136(5) 0.0100(5)
O5 0.0715(9) 0.0620(8) 0.0673(8) 0.0370(7) 0.0074(7) 0.0210(7)
O6 0.0546(7) 0.0658(8) 0.0918(10) 0.0254(7) -0.0014(7) 0.0308(7)

loop_
_atom_type_symbol
_atom_type_description
_atom_type_scat_dispersion_real
_atom_type_scat_dispersion_imag
_atom_type_scat_source
C C 0.0033 0.0016 'International Tables Vol C Tables 4.2.6.8 and 6.1.1.4'
H H 0 0 'International Tables Vol C Tables 4.2.6.8 and 6.1.1.4'
N N 0.0061 0.0033 'International Tables Vol C Tables 4.2.6.8 and 6.1.1.4'
O O 0.0106 0.006 'International Tables Vol C Tables 4.2.6.8 and 6.1.1.4'

loop_
_geom_angle_atom_site_label_1
_geom_angle_atom_site_label_2
_geom_angle_atom_site_label_3
_geom_angle
_geom_angle_site_symmetry_1
_geom_angle_site_symmetry_3
_geom_angle_publ_flag
N1 C1 C2 122.87(12) . . ?
C3 C2 C1 119.30(12) . . ?
C2 C3 C4 118.22(11) . . ?
C2 C3 C6 117.30(11) . . ?
C4 C3 C6 124.48(11) . . ?
C5 C4 C3 118.50(12) . . ?
N1 C5 C4 123.40(12) . . ?
O1 C6 N2 124.07(11) . . ?
O1 C6 C3 119.82(11) . . ?
N2 C6 C3 116.05(10) . . ?
N3 C7 C8 116.07(12) . . ?
N3 C7 C9 126.61(11) . . ?
C8 C7 C9 117.23(12) . . ?
C7 C9 C10 115.77(10) . . ?
O2 C10 C11 109.36(10) . . ?
O2 C10 C12 109.70(9) . . ?
C11 C10 C12 110.84(10) . . ?
O2 C10 C9 105.04(9) . . ?
C11 C10 C9 112.50(10) . . ?
C12 C10 C9 109.23(10) . . ?
C18 C13 C14 119.96(12) . . ?
C18 C13 C19 122.35(11) . . ?
C14 C13 C19 117.66(12) . . ?
C15 C14 C13 120.50(13) . . ?
C16 C15 C14 118.05(12) . . ?
C15 C16 C17 123.14(12) . . ?
C15 C16 N4 118.32(13) . . ?
C17 C16 N4 118.54(13) . . ?
C16 C17 C18 118.00(13) . . ?
C17 C18 C13 120.34(12) . . ?
O4 C19 O3 123.87(12) . . ?
O4 C19 C13 121.89(12) . . ?
O3 C19 C13 114.21(11) . . ?
C1 N1 C5 117.70(11) . . ?
C6 N2 N3 118.66(10) . . ?
C7 N3 N2 115.47(10) . . ?
O5 N4 O6 123.67(14) . . ?
O5 N4 C16 118.05(14) . . ?
O6 N4 C16 118.28(14) . . ?

loop_
_geom_bond_atom_site_label_1
_geom_bond_atom_site_label_2
_geom_bond_distance
_geom_bond_site_symmetry_2
_geom_bond_publ_flag
C1 N1 1.3352(17) . ?
C1 C2 1.3843(18) . ?
C2 C3 1.3821(18) . ?
C3 C4 1.3937(16) . ?
C3 C6 1.5076(16) . ?
C4 C5 1.3839(18) . ?
C5 N1 1.3361(18) . ?
C6 O1 1.2300(14) . ?
C6 N2 1.3383(16) . ?
C7 N3 1.2798(17) . ?
C7 C8 1.4978(17) . ?
C7 C9 1.5091(17) . ?
C9 C10 1.5376(16) . ?
C10 O2 1.4360(14) . ?
C10 C11 1.5200(17) . ?
C10 C12 1.5216(17) . ?
C13 C18 1.3879(19) . ?
C13 C14 1.3916(18) . ?
C13 C19 1.4987(18) . ?
C14 C15 1.3834(19) . ?
C15 C16 1.377(2) . ?
C16 C17 1.382(2) . ?
C16 N4 1.4734(18) . ?
C17 C18 1.3872(19) . ?
C19 O4 1.2115(17) . ?
C19 O3 1.3197(16) . ?
N2 N3 1.3983(14) . ?
N4 O5 1.2204(19) . ?
N4 O6 1.2244(19) . ?

loop_
_geom_hbond_atom_site_label_D
_geom_hbond_atom_site_label_H
_geom_hbond_atom_site_label_A
_geom_hbond_distance_DH
_geom_hbond_distance_HA
_geom_hbond_distance_DA
_geom_hbond_angle_DHA
_geom_hbond_site_symmetry_A
_geom_hbond_publ_flag
C1 H1 O4 0.95 2.35 3.2462(17) 156.3 1_455 yes
C4 H4 O2 0.95 2.56 3.4609(16) 159 . yes
C5 H5 O4 0.95 2.63 3.2285(17) 121.4 . yes
C9 H9A O5 0.99 2.63 3.4608(18) 141.2 1_564 yes
C11 H11B O5 0.98 2.64 3.492(2) 144.9 1_564 yes
N2 H2A O2 0.876(17) 1.869(17) 2.6981(14) 157.2(16) . yes
O2 H2B O1 0.84(2) 1.87(2) 2.6884(12) 162.6(19) 1_655 yes
O3 H3A N1 0.94(2) 1.72(2) 2.6646(15) 176(2) . yes

loop_
_geom_torsion_atom_site_label_1
_geom_torsion_atom_site_label_2
_geom_torsion_atom_site_label_3
_geom_torsion_atom_site_label_4
_geom_torsion
_geom_torsion_site_symmetry_1
_geom_torsion_site_symmetry_2
_geom_torsion_site_symmetry_3
_geom_torsion_site_symmetry_4
_geom_torsion_publ_flag
N1 C1 C2 C3 1.1(2) . . . . ?
C1 C2 C3 C4 -1.30(19) . . . . ?
C1 C2 C3 C6 178.02(11) . . . . ?
C2 C3 C4 C5 0.7(2) . . . . ?
C6 C3 C4 C5 -178.53(13) . . . . ?
C3 C4 C5 N1 0.1(2) . . . . ?
C2 C3 C6 O1 5.39(17) . . . . ?
C4 C3 C6 O1 -175.34(13) . . . . ?
C2 C3 C6 N2 -171.79(11) . . . . ?
C4 C3 C6 N2 7.49(18) . . . . ?
N3 C7 C9 C10 -81.86(16) . . . . ?
C8 C7 C9 C10 101.78(14) . . . . ?
C7 C9 C10 O2 72.54(12) . . . . ?
C7 C9 C10 C11 -46.33(14) . . . . ?
C7 C9 C10 C12 -169.86(10) . . . . ?
C18 C13 C14 C15 1.0(2) . . . . ?
C19 C13 C14 C15 -176.89(12) . . . . ?
C13 C14 C15 C16 -0.1(2) . . . . ?
C14 C15 C16 C17 -0.9(2) . . . . ?
C14 C15 C16 N4 178.87(12) . . . . ?
C15 C16 C17 C18 1.1(2) . . . . ?
N4 C16 C17 C18 -178.72(12) . . . . ?
C16 C17 C18 C13 -0.2(2) . . . . ?
C14 C13 C18 C17 -0.8(2) . . . . ?
C19 C13 C18 C17 176.94(12) . . . . ?
C18 C13 C19 O4 -178.07(13) . . . . ?
C14 C13 C19 O4 -0.26(19) . . . . ?
C18 C13 C19 O3 -0.16(18) . . . . ?
C14 C13 C19 O3 177.65(12) . . . . ?
C2 C1 N1 C5 -0.2(2) . . . . ?
C4 C5 N1 C1 -0.4(2) . . . . ?
O1 C6 N2 N3 10.29(18) . . . . ?
C3 C6 N2 N3 -172.67(10) . . . . ?
C8 C7 N3 N2 -178.43(11) . . . . ?
C9 C7 N3 N2 5.17(18) . . . . ?
C6 N2 N3 C7 -159.73(11) . . . . ?
C15 C16 N4 O5 173.89(14) . . . . ?
C17 C16 N4 O5 -6.31(19) . . . . ?
C15 C16 N4 O6 -6.4(2) . . . . ?
C17 C16 N4 O6 173.45(14) . . . . ?

_cod_database_fobs_code 2109096
